data_7221811
loop_
_publ_author_name
'Huang, Xin'
'Pham, Kenny'
'Zhang, Xiaofeng'
'Yi, Wen-bin'
'Hyatt, Jeremy'
'Tran, Anthony P.'
'Jasinski, Jerry P.'
'Zhang, Wei'

_publ_section_title
;
 Recyclable Organocatalyst-promoted One-pot
 Michael/aza-Henry/lactamization Reactions for Fluorinated 2-Piperidinones
 Bearing Four Stereogenic Centres
;
_journal_name_full 'RSC Adv.'
_journal_paper_doi 10.1039/C5RA15306A
_journal_year 2015
_chemical_absolute_configuration unk
_chemical_formula_moiety 'C20 H18 Br F N2 O5'
_chemical_formula_sum 'C20 H18 Br F N2 O5'
_chemical_formula_weight 465.27
_chemical_name_systematic '6-(4-Bromo-phenyl)-3-fluoro-5-nitro-2-oxo-4-phenyl-piperidine-3-carboxylic acid ethyl ester'
_space_group_crystal_system monoclinic
_space_group_IT_number 5
_space_group_name_Hall 'C 2y'
_space_group_name_H-M_alt 'C 1 2 1'
_symmetry_space_group_name_Hall 'C 2y'
_symmetry_space_group_name_H-M 'C 1 2 1'
_atom_sites_solution_hydrogens geom
_atom_sites_solution_primary direct
_audit_creation_date 2014-12-16
_audit_creation_method
;
Olex2 1.2
(compiled 2014.06.27 svn.r2953 for OlexSys, GUI svn.r4855)
;
_audit_update_record
;
2015-01-11 deposited with the CCDC.
2015-08-13 downloaded from the CCDC.
;
_cell_angle_alpha 90
_cell_angle_beta 131.075(18)
_cell_angle_gamma 90
_cell_formula_units_Z 4
_cell_length_a 22.744(3)
_cell_length_b 7.5503(4)
_cell_length_c 16.0634(18)
_cell_measurement_reflns_used 2133
_cell_measurement_temperature 173(2)
_cell_measurement_theta_max 71.3550
_cell_measurement_theta_min 3.6460
_cell_volume 2079.5(7)
_computing_cell_refinement
;
CrysAlisPro, Agilent Technologies,
Version 1.171.37.31 (release 14-01-2014 CrysAlis171 .NET)
(compiled Jan 14 2014,18:38:05)
;
_computing_data_collection
;
CrysAlisPro, Agilent Technologies,
Version 1.171.37.31 (release 14-01-2014 CrysAlis171 .NET)
(compiled Jan 14 2014,18:38:05)
;
_computing_data_reduction
;
CrysAlisPro, Agilent Technologies,
Version 1.171.37.31 (release 14-01-2014 CrysAlis171 .NET)
(compiled Jan 14 2014,18:38:05)
;
_computing_molecular_graphics 'Olex2 (Dolomanov et al., 2009)'
_computing_publication_material 'Olex2 (Dolomanov et al., 2009)'
_computing_structure_refinement 'ShelXL (Sheldrick, 2008)'
_computing_structure_solution 'ShelXT (Sheldrick, 2008)'
_diffrn_ambient_temperature 173(2)
_diffrn_detector 'CCD plate'
_diffrn_detector_area_resol_mean 16.0416
_diffrn_detector_type Eos
_diffrn_measured_fraction_theta_full 0.998
_diffrn_measured_fraction_theta_max 0.988
_diffrn_measurement_details
;
  1 omega  -63.00  -37.00   1.0000    1.0000
omega____ theta____ kappa____ phi______ frames
    -      -33.5000  -57.0000   90.0000 26

  2 omega -101.00  -66.00   1.0000    1.0000
omega____ theta____ kappa____ phi______ frames
    -      -33.5000  -57.0000   90.0000 35

  3 omega  -95.00  -18.00   1.0000    1.0000
omega____ theta____ kappa____ phi______ frames
    -      -33.5000  -57.0000  -60.0000 77

  4 omega   43.00   72.00   1.0000    1.0000
omega____ theta____ kappa____ phi______ frames
    -       35.2322  -99.0000 -180.0000 29

  5 omega   39.00   86.00   1.0000    1.0000
omega____ theta____ kappa____ phi______ frames
    -      108.0000  -30.0000  -60.0000 47

  6 omega   59.00   87.00   1.0000    1.0000
omega____ theta____ kappa____ phi______ frames
    -      108.0000  -30.0000  -30.0000 28

  7 omega   46.00   71.00   1.0000    1.0000
omega____ theta____ kappa____ phi______ frames
    -      108.0000  -30.0000  -90.0000 25

  8 omega   44.00   83.00   1.0000    1.0000
omega____ theta____ kappa____ phi______ frames
    -      108.0000  -30.0000 -180.0000 39

  9 omega   91.00  172.00   1.0000    1.0000
omega____ theta____ kappa____ phi______ frames
    -      108.0000   45.0000 -150.0000 81

 10 omega  100.00  164.00   1.0000    1.0000
omega____ theta____ kappa____ phi______ frames
    -      108.0000  111.0000 -120.0000 64

 11 omega   57.00   82.00   1.0000    1.0000
omega____ theta____ kappa____ phi______ frames
    -       35.2322  178.0000   30.0000 25

 12 omega  -67.00  -42.00   1.0000    1.0000
omega____ theta____ kappa____ phi______ frames
    -      -33.5000  178.0000  120.0000 25

 13 omega -106.00  -79.00   1.0000    1.0000
omega____ theta____ kappa____ phi______ frames
    -      -33.5000  178.0000  120.0000 27

 14 omega   54.00   88.00   1.0000    1.0000
omega____ theta____ kappa____ phi______ frames
    -      108.0000  -45.0000  150.0000 34

 15 omega   79.00  105.00   1.0000    1.0000
omega____ theta____ kappa____ phi______ frames
    -      108.0000  -94.0000  150.0000 26

 16 omega   74.00  103.00   1.0000    1.0000
omega____ theta____ kappa____ phi______ frames
    -      108.0000  -94.0000   60.0000 29

 17 omega   51.00  109.00   1.0000    1.0000
omega____ theta____ kappa____ phi______ frames
    -      108.0000 -111.0000  -60.0000 58

 18 omega   40.00   98.00   1.0000    1.0000
omega____ theta____ kappa____ phi______ frames
    -      108.0000  -45.0000   90.0000 58

 19 omega   53.00  107.00   1.0000    1.0000
omega____ theta____ kappa____ phi______ frames
    -       35.2322 -178.0000  150.0000 54

 20 omega  -77.00  -47.00   1.0000    1.0000
omega____ theta____ kappa____ phi______ frames
    -      -33.5000 -178.0000  -60.0000 30
;
_diffrn_measurement_device 'four-circle diffractometer'
_diffrn_measurement_device_type 'Agilent, Eos, Gemini'
_diffrn_measurement_method '\w scans'
_diffrn_orient_matrix_UB_11 -0.0120175000
_diffrn_orient_matrix_UB_12 -0.2007431000
_diffrn_orient_matrix_UB_13 0.0001951000
_diffrn_orient_matrix_UB_21 -0.0663629000
_diffrn_orient_matrix_UB_22 0.0038838000
_diffrn_orient_matrix_UB_23 -0.1263617000
_diffrn_orient_matrix_UB_31 0.0593791000
_diffrn_orient_matrix_UB_32 -0.0363985000
_diffrn_orient_matrix_UB_33 -0.0146833000
_diffrn_radiation_monochromator graphite
_diffrn_radiation_probe x-ray
_diffrn_radiation_type CuK\a
_diffrn_radiation_wavelength 1.54184
_diffrn_reflns_av_R_equivalents 0.0544
_diffrn_reflns_av_unetI/netI 0.0603
_diffrn_reflns_laue_measured_fraction_full 0.998
_diffrn_reflns_laue_measured_fraction_max 0.988
_diffrn_reflns_limit_h_max 27
_diffrn_reflns_limit_h_min -20
_diffrn_reflns_limit_k_max 7
_diffrn_reflns_limit_k_min -9
_diffrn_reflns_limit_l_max 12
_diffrn_reflns_limit_l_min -19
_diffrn_reflns_number 3936
_diffrn_reflns_point_group_measured_fraction_full 0.758
_diffrn_reflns_point_group_measured_fraction_max 0.738
_diffrn_reflns_theta_full 67.684
_diffrn_reflns_theta_max 71.104
_diffrn_reflns_theta_min 3.650
_diffrn_source 'Enhance (Cu) X-ray Source'
_exptl_absorpt_coefficient_mu 3.073
_exptl_absorpt_correction_T_max 1.00000
_exptl_absorpt_correction_T_min 0.39761
_exptl_absorpt_correction_type multi-scan
_exptl_absorpt_process_details
;
CrysAlisPro, Agilent Technologies,
Version 1.171.37.31 (release 14-01-2014 CrysAlis171 .NET)
(compiled Jan 14 2014,18:38:05)
Empirical absorption correction using spherical harmonics,
 implemented in SCALE3 ABSPACK scaling algorithm.
;
_exptl_crystal_colour colourless
_exptl_crystal_colour_primary colourless
_exptl_crystal_density_diffrn 1.486
_exptl_crystal_description prism
_exptl_crystal_F_000 944
_exptl_crystal_recrystallization_method 'Re-crystallisation from solvent: dichloromethane and hexanes'
_exptl_crystal_size_max 0.46
_exptl_crystal_size_mid 0.18
_exptl_crystal_size_min 0.08
_refine_diff_density_max 0.658
_refine_diff_density_min -0.543
_refine_diff_density_rms 0.103
_refine_ls_abs_structure_details
;
 Classical Flack method preferred over Parsons because s.u. lower.
;
_refine_ls_abs_structure_Flack 0.02(3)
_refine_ls_extinction_coef 0.0023(3)
_refine_ls_extinction_expression Fc^*^=kFc[1+0.001xFc^2^\l^3^/sin(2\q)]^-1/4^
_refine_ls_extinction_method SHELXL
_refine_ls_goodness_of_fit_ref 1.079
_refine_ls_hydrogen_treatment constr
_refine_ls_matrix_type full
_refine_ls_number_parameters 264
_refine_ls_number_reflns 2972
_refine_ls_number_restraints 1
_refine_ls_restrained_S_all 1.079
_refine_ls_R_factor_all 0.0524
_refine_ls_R_factor_gt 0.0511
_refine_ls_shift/su_max 0.000
_refine_ls_shift/su_mean 0.000
_refine_ls_structure_factor_coef Fsqd
_refine_ls_weighting_details 'w=1/[\s^2^(Fo^2^)+(0.0828P)^2^] where P=(Fo^2^+2Fc^2^)/3'
_refine_ls_weighting_scheme calc
_refine_ls_wR_factor_gt 0.1306
_refine_ls_wR_factor_ref 0.1329
_reflns_Friedel_coverage 0.384
_reflns_friedel_fraction_full 0.474
_reflns_friedel_fraction_max 0.445
_reflns_number_gt 2872
_reflns_number_total 2972
_reflns_threshold_expression 'I > 2\s(I)'
_cod_data_source_file c5ra15306a2.cif
_cod_data_source_block wei-xin-5
_cod_original_cell_volume 2079.5(6)
_cod_database_code 7221811
_shelxl_version_number 2014-3
_chemical_oxdiff_formula 'C20 H18 F N2 O5 Br'
_chemical_oxdiff_usercomment 'Wei's Wei-Xin-5'
_shelx_space_group_comment
;
The symmetry employed for this shelxl refinement is uniquely defined
by the following loop, which should always be used as a source of
symmetry information in preference to the above space-group names.
They are only intended as comments.
;
_reflns_odcompleteness_completeness 99.95
_reflns_odcompleteness_iscentric 1
_reflns_odcompleteness_theta 68.13
_olex2_refinement_description
;
1. Fixed Uiso
 At 1.2 times of:
  All C(H) groups, All C(H,H) groups, All N(H) groups
 At 1.5 times of:
  All C(H,H,H) groups
2.a Ternary CH refined with riding coordinates:
 C3(H3), C4(H4), C5(H5)
2.b Secondary CH2 refined with riding coordinates:
 C19(H19A,H19B)
2.c Aromatic/amide H refined with riding coordinates:
 N1(H1), C7(H7), C8(H8), C10(H10), C11(H11), C13(H13), C14(H14), C15(H15),
 C16(H16), C17(H17)
2.d Idealised Me refined as rotating group:
 C20(H20A,H20B,H20C)
;

loop_
_space_group_symop_operation_xyz
'x, y, z'
'-x, y, -z'
'x+1/2, y+1/2, z'
'-x+1/2, y+1/2, -z'

loop_
_atom_site_label
_atom_site_type_symbol
_atom_site_fract_x
_atom_site_fract_y
_atom_site_fract_z
_atom_site_U_iso_or_equiv
_atom_site_adp_type
_atom_site_occupancy
_atom_site_site_symmetry_order
_atom_site_calc_flag
_atom_site_refinement_flags_posn
Br1 Br -0.19087(3) 0.58663(11) -0.07922(5) 0.0513(3) Uani 1 1 d .
F1 F 0.31525(19) 0.7926(4) 0.3454(2) 0.0277(7) Uani 1 1 d .
O1 O 0.3060(2) 0.6510(7) 0.5054(3) 0.0450(11) Uani 1 1 d .
O2 O 0.3848(2) 1.0447(6) 0.5781(3) 0.0389(11) Uani 1 1 d .
O3 O 0.4423(2) 0.8836(6) 0.5324(3) 0.0305(9) Uani 1 1 d .
O4 O 0.0946(3) 1.1481(7) 0.0786(4) 0.0506(12) Uani 1 1 d .
O5 O 0.1141(3) 1.2639(6) 0.2166(5) 0.0516(12) Uani 1 1 d .
N1 N 0.1881(2) 0.7714(7) 0.3698(3) 0.0282(10) Uani 1 1 d .
H1 H 0.1663 0.6846 0.3777 0.034 Uiso 1 1 calc R
N2 N 0.1222(2) 1.1458(6) 0.1732(4) 0.0285(9) Uani 1 1 d .
C1 C 0.2655(3) 0.7619(8) 0.4332(4) 0.0290(11) Uani 1 1 d .
C2 C 0.3034(3) 0.8920(7) 0.4073(4) 0.0214(10) Uani 1 1 d .
C3 C 0.2541(2) 1.0547(7) 0.3394(4) 0.0208(10) Uani 1 1 d .
H3 H 0.2513 1.1315 0.3875 0.025 Uiso 1 1 calc R
C4 C 0.1715(3) 0.9891(7) 0.2438(4) 0.0197(9) Uani 1 1 d .
H4 H 0.1726 0.8996 0.1989 0.024 Uiso 1 1 calc R
C5 C 0.1349(3) 0.9078(7) 0.2889(4) 0.0209(9) Uani 1 1 d .
H5 H 0.1292 1.0026 0.3267 0.025 Uiso 1 1 calc R
C6 C 0.0552(3) 0.8265(7) 0.1977(4) 0.0211(9) Uani 1 1 d .
C7 C -0.0111(3) 0.9252(8) 0.1529(4) 0.0298(11) Uani 1 1 d .
H7 H -0.0064 1.0420 0.1785 0.036 Uiso 1 1 calc R
C8 C -0.0850(3) 0.8521(9) 0.0695(5) 0.0368(13) Uani 1 1 d .
H8 H -0.1307 0.9195 0.0378 0.044 Uiso 1 1 calc R
C9 C -0.0907(3) 0.6843(9) 0.0344(4) 0.0318(12) Uani 1 1 d .
C10 C -0.0258(3) 0.5836(9) 0.0778(4) 0.0302(10) Uani 1 1 d .
H10 H -0.0311 0.4667 0.0518 0.036 Uiso 1 1 calc R
C11 C 0.0486(3) 0.6566(7) 0.1612(4) 0.0259(10) Uani 1 1 d .
H11 H 0.0940 0.5889 0.1922 0.031 Uiso 1 1 calc R
C12 C 0.2910(3) 1.1633(7) 0.3043(4) 0.0258(10) Uani 1 1 d .
C13 C 0.2863(3) 1.1110(8) 0.2172(4) 0.0300(11) Uani 1 1 d .
H13 H 0.2576 1.0080 0.1759 0.036 Uiso 1 1 calc R
C14 C 0.3235(4) 1.2090(9) 0.1903(5) 0.0388(14) Uani 1 1 d .
H14 H 0.3201 1.1733 0.1305 0.047 Uiso 1 1 calc R
C15 C 0.3658(4) 1.3592(9) 0.2510(6) 0.0446(16) Uani 1 1 d .
H15 H 0.3914 1.4257 0.2327 0.054 Uiso 1 1 calc R
C16 C 0.3710(4) 1.4127(9) 0.3378(7) 0.0471(16) Uani 1 1 d .
H16 H 0.4002 1.5152 0.3794 0.057 Uiso 1 1 calc R
C17 C 0.3328(3) 1.3144(8) 0.3637(5) 0.0338(12) Uani 1 1 d .
H17 H 0.3356 1.3515 0.4227 0.041 Uiso 1 1 calc R
C18 C 0.3817(3) 0.9497(7) 0.5162(4) 0.0232(10) Uani 1 1 d .
C19 C 0.5186(3) 0.9350(11) 0.6367(5) 0.0415(15) Uani 1 1 d .
H19A H 0.5172 1.0606 0.6530 0.050 Uiso 1 1 calc R
H19B H 0.5587 0.9226 0.6301 0.050 Uiso 1 1 calc R
C20 C 0.5394(4) 0.8208(12) 0.7285(5) 0.0524(18) Uani 1 1 d .
H20A H 0.5952 0.8321 0.7923 0.079 Uiso 1 1 calc GR
H20B H 0.5272 0.6970 0.7041 0.079 Uiso 1 1 calc GR
H20C H 0.5094 0.8582 0.7494 0.079 Uiso 1 1 calc GR

loop_
_atom_site_aniso_label
_atom_site_aniso_U_11
_atom_site_aniso_U_22
_atom_site_aniso_U_33
_atom_site_aniso_U_23
_atom_site_aniso_U_13
_atom_site_aniso_U_12
Br1 0.0300(3) 0.0562(5) 0.0410(4) -0.0101(3) 0.0117(3) -0.0168(3)
F1 0.0387(16) 0.0223(15) 0.0273(13) -0.0037(12) 0.0239(14) 0.0039(13)
O1 0.032(2) 0.051(3) 0.037(2) 0.024(2) 0.0161(18) 0.0027(19)
O2 0.0305(18) 0.046(3) 0.0294(17) -0.0149(18) 0.0150(15) 0.0080(18)
O3 0.0238(17) 0.041(2) 0.0304(17) 0.0014(17) 0.0194(15) 0.0059(16)
O4 0.049(3) 0.048(3) 0.035(2) 0.016(2) 0.019(2) 0.007(2)
O5 0.060(3) 0.022(2) 0.072(3) 0.005(2) 0.043(3) 0.014(2)
N1 0.026(2) 0.032(3) 0.0221(19) 0.0067(18) 0.0142(18) -0.0056(19)
N2 0.0237(19) 0.020(2) 0.036(2) 0.0086(19) 0.0173(19) 0.0025(16)
C1 0.030(2) 0.031(3) 0.022(2) 0.006(2) 0.016(2) -0.001(2)
C2 0.026(2) 0.017(3) 0.023(2) -0.0013(18) 0.017(2) -0.0003(19)
C3 0.0200(19) 0.019(2) 0.0230(19) -0.0008(19) 0.0137(17) -0.0013(18)
C4 0.024(2) 0.015(2) 0.025(2) -0.0006(19) 0.019(2) 0.0009(19)
C5 0.022(2) 0.022(2) 0.0212(19) -0.0009(19) 0.0156(18) -0.0028(19)
C6 0.022(2) 0.020(2) 0.023(2) 0.0027(19) 0.0155(19) -0.0004(19)
C7 0.026(2) 0.024(3) 0.040(3) -0.005(2) 0.022(2) -0.001(2)
C8 0.022(2) 0.034(3) 0.042(3) 0.002(3) 0.015(2) 0.003(2)
C9 0.027(3) 0.037(3) 0.025(2) -0.001(2) 0.014(2) -0.009(2)
C10 0.031(2) 0.023(2) 0.027(2) -0.008(3) 0.0148(19) -0.008(3)
C11 0.028(2) 0.017(2) 0.030(2) -0.004(2) 0.018(2) -0.003(2)
C12 0.020(2) 0.018(2) 0.034(2) 0.006(2) 0.016(2) 0.0013(19)
C13 0.028(2) 0.029(3) 0.033(2) 0.009(2) 0.020(2) 0.002(2)
C14 0.037(3) 0.038(3) 0.050(3) 0.016(3) 0.033(3) 0.006(3)
C15 0.045(3) 0.028(3) 0.077(4) 0.016(3) 0.047(4) 0.003(3)
C16 0.037(3) 0.026(3) 0.078(5) 0.001(3) 0.038(3) -0.010(3)
C17 0.036(3) 0.017(3) 0.050(3) -0.002(3) 0.028(3) -0.004(2)
C18 0.017(2) 0.024(3) 0.026(2) 0.005(2) 0.0129(19) 0.0028(19)
C19 0.020(2) 0.067(5) 0.038(3) 0.008(3) 0.019(2) 0.004(3)
C20 0.045(4) 0.062(5) 0.040(3) 0.012(3) 0.023(3) 0.014(4)

loop_
_atom_type_symbol
_atom_type_description
_atom_type_scat_dispersion_real
_atom_type_scat_dispersion_imag
_atom_type_scat_source
C C 0.0181 0.0091 'International Tables Vol C Tables 4.2.6.8 and 6.1.1.4'
H H 0.0000 0.0000 'International Tables Vol C Tables 4.2.6.8 and 6.1.1.4'
N N 0.0311 0.0180 'International Tables Vol C Tables 4.2.6.8 and 6.1.1.4'
O O 0.0492 0.0322 'International Tables Vol C Tables 4.2.6.8 and 6.1.1.4'
F F 0.0727 0.0534 'International Tables Vol C Tables 4.2.6.8 and 6.1.1.4'
Br Br -0.6763 1.2805 'International Tables Vol C Tables 4.2.6.8 and 6.1.1.4'

loop_
_geom_angle_atom_site_label_1
_geom_angle_atom_site_label_2
_geom_angle_atom_site_label_3
_geom_angle
C18 O3 C19 115.1(4)
C1 N1 H1 115.8
C1 N1 C5 128.4(5)
C5 N1 H1 115.8
O4 N2 O5 124.2(5)
O4 N2 C4 118.3(5)
O5 N2 C4 117.5(4)
O1 C1 N1 123.6(5)
O1 C1 C2 119.3(5)
N1 C1 C2 116.9(4)
F1 C2 C1 104.7(4)
F1 C2 C3 108.4(3)
F1 C2 C18 110.1(4)
C3 C2 C1 115.3(4)
C18 C2 C1 108.1(4)
C18 C2 C3 110.1(4)
C2 C3 H3 107.7
C4 C3 C2 107.2(4)
C4 C3 H3 107.7
C12 C3 C2 111.8(4)
C12 C3 H3 107.7
C12 C3 C4 114.5(4)
N2 C4 C3 108.5(4)
N2 C4 H4 110.3
N2 C4 C5 107.5(4)
C3 C4 H4 110.3
C3 C4 C5 110.0(4)
C5 C4 H4 110.3
N1 C5 C4 108.0(4)
N1 C5 H5 109.0
N1 C5 C6 109.7(4)
C4 C5 H5 109.0
C6 C5 C4 112.2(4)
C6 C5 H5 109.0
C7 C6 C5 119.0(5)
C11 C6 C5 120.8(4)
C11 C6 C7 120.2(5)
C6 C7 H7 120.1
C6 C7 C8 119.8(5)
C8 C7 H7 120.1
C7 C8 H8 120.3
C9 C8 C7 119.4(5)
C9 C8 H8 120.3
C8 C9 Br1 119.3(5)
C8 C9 C10 121.8(5)
C10 C9 Br1 118.9(5)
C9 C10 H10 120.5
C9 C10 C11 119.0(6)
C11 C10 H10 120.5
C6 C11 C10 119.7(5)
C6 C11 H11 120.1
C10 C11 H11 120.1
C13 C12 C3 121.7(5)
C17 C12 C3 118.9(5)
C17 C12 C13 119.4(5)
C12 C13 H13 119.9
C12 C13 C14 120.2(6)
C14 C13 H13 119.9
C13 C14 H14 120.1
C15 C14 C13 119.9(6)
C15 C14 H14 120.1
C14 C15 H15 119.7
C16 C15 C14 120.6(6)
C16 C15 H15 119.7
C15 C16 H16 120.4
C15 C16 C17 119.2(6)
C17 C16 H16 120.4
C12 C17 C16 120.7(6)
C12 C17 H17 119.6
C16 C17 H17 119.6
O2 C18 O3 125.5(5)
O2 C18 C2 121.0(4)
O3 C18 C2 113.4(4)
O3 C19 H19A 109.6
O3 C19 H19B 109.6
O3 C19 C20 110.2(6)
H19A C19 H19B 108.1
C20 C19 H19A 109.6
C20 C19 H19B 109.6
C19 C20 H20A 109.5
C19 C20 H20B 109.5
C19 C20 H20C 109.5
H20A C20 H20B 109.5
H20A C20 H20C 109.5
H20B C20 H20C 109.5

loop_
_geom_bond_atom_site_label_1
_geom_bond_atom_site_label_2
_geom_bond_distance
Br1 C9 1.897(5)
F1 C2 1.405(5)
O1 C1 1.221(7)
O2 C18 1.189(6)
O3 C18 1.321(6)
O3 C19 1.465(7)
O4 N2 1.204(6)
O5 N2 1.219(7)
N1 H1 0.8800
N1 C1 1.336(7)
N1 C5 1.466(7)
N2 C4 1.507(6)
C1 C2 1.534(7)
C2 C3 1.533(7)
C2 C18 1.526(7)
C3 H3 1.0000
C3 C4 1.531(6)
C3 C12 1.523(7)
C4 H4 1.0000
C4 C5 1.546(6)
C5 H5 1.0000
C5 C6 1.523(7)
C6 C7 1.385(7)
C6 C11 1.377(7)
C7 H7 0.9500
C7 C8 1.402(8)
C8 H8 0.9500
C8 C9 1.358(9)
C9 C10 1.375(9)
C10 H10 0.9500
C10 C11 1.408(7)
C11 H11 0.9500
C12 C13 1.388(7)
C12 C17 1.388(8)
C13 H13 0.9500
C13 C14 1.390(8)
C14 H14 0.9500
C14 C15 1.389(10)
C15 H15 0.9500
C15 C16 1.379(11)
C16 H16 0.9500
C16 C17 1.397(8)
C17 H17 0.9500
C19 H19A 0.9900
C19 H19B 0.9900
C19 C20 1.492(9)
C20 H20A 0.9800
C20 H20B 0.9800
C20 H20C 0.9800

loop_
_geom_hbond_atom_site_label_D
_geom_hbond_atom_site_label_H
_geom_hbond_atom_site_label_A
_geom_hbond_distance_DH
_geom_hbond_distance_HA
_geom_hbond_distance_DA
_geom_hbond_angle_DHA
_geom_hbond_site_symmetry_A
N1 H1 O2 0.88 2.01 2.864(6) 162.2 4_546
C5 H5 O1 1.00 2.34 3.203(6) 143.8 4_556
C11 H11 O5 0.95 2.48 3.172(7) 129.7 1_545
C19 H19B O3 0.99 2.61 3.390(7) 135.6 2_656

loop_
_geom_torsion_atom_site_label_1
_geom_torsion_atom_site_label_2
_geom_torsion_atom_site_label_3
_geom_torsion_atom_site_label_4
_geom_torsion
Br1 C9 C10 C11 179.3(4)
F1 C2 C3 C4 70.8(4)
F1 C2 C3 C12 -55.4(5)
F1 C2 C18 O2 175.3(5)
F1 C2 C18 O3 -5.0(6)
O1 C1 C2 F1 76.7(6)
O1 C1 C2 C3 -164.3(5)
O1 C1 C2 C18 -40.6(7)
O4 N2 C4 C3 117.9(5)
O4 N2 C4 C5 -123.2(5)
O5 N2 C4 C3 -60.9(5)
O5 N2 C4 C5 58.0(6)
N1 C1 C2 F1 -99.6(5)
N1 C1 C2 C3 19.4(7)
N1 C1 C2 C18 143.1(5)
N1 C5 C6 C7 143.1(5)
N1 C5 C6 C11 -36.0(6)
N2 C4 C5 N1 -172.1(4)
N2 C4 C5 C6 66.8(5)
C1 N1 C5 C4 27.8(7)
C1 N1 C5 C6 150.4(5)
C1 C2 C3 C4 -46.1(5)
C1 C2 C3 C12 -172.3(4)
C1 C2 C18 O2 -71.0(6)
C1 C2 C18 O3 108.8(5)
C2 C3 C4 N2 -178.1(3)
C2 C3 C4 C5 64.6(5)
C2 C3 C12 C13 77.6(6)
C2 C3 C12 C17 -99.9(6)
C3 C2 C18 O2 55.7(6)
C3 C2 C18 O3 -124.5(4)
C3 C4 C5 N1 -54.2(5)
C3 C4 C5 C6 -175.3(4)
C3 C12 C13 C14 -177.2(5)
C3 C12 C17 C16 176.7(5)
C4 C3 C12 C13 -44.6(6)
C4 C3 C12 C17 137.9(5)
C4 C5 C6 C7 -96.9(5)
C4 C5 C6 C11 84.1(6)
C5 N1 C1 O1 173.5(5)
C5 N1 C1 C2 -10.4(8)
C5 C6 C7 C8 -179.5(5)
C5 C6 C11 C10 179.2(4)
C6 C7 C8 C9 0.6(8)
C7 C6 C11 C10 0.2(7)
C7 C8 C9 Br1 -179.6(4)
C7 C8 C9 C10 -0.6(9)
C8 C9 C10 C11 0.3(8)
C9 C10 C11 C6 -0.1(7)
C11 C6 C7 C8 -0.4(8)
C12 C3 C4 N2 -53.5(5)
C12 C3 C4 C5 -170.8(4)
C12 C13 C14 C15 0.3(9)
C13 C12 C17 C16 -0.9(8)
C13 C14 C15 C16 -0.3(10)
C14 C15 C16 C17 -0.3(10)
C15 C16 C17 C12 0.9(10)
C17 C12 C13 C14 0.3(8)
C18 O3 C19 C20 81.8(7)
C18 C2 C3 C4 -168.7(3)
C18 C2 C3 C12 65.1(5)
C19 O3 C18 O2 0.2(8)
C19 O3 C18 C2 -179.6(5)
